data_7017200
loop_
_publ_author_name
'De, Prinaka'
'Maji, Somnath'
'Dutta Chowdhury, Abhishek'
'Mobin, Shaikh M.'
'Kumar Mondal, Tapan'
'Paretzki, Alexa'
'Lahiri, Goutam Kumar'

_publ_section_title
;
 Ruthenium nitrosyl complexes with 1,4,7-trithiacyclononane and
 2,2'-bipyridine (bpy) or 2-phenylazopyridine (pap) coligands. Electronic
 structure and reactivity aspects.
;
_journal_issue 46
_journal_name_full 'Dalton transactions (Cambridge, England : 2003)'
_journal_page_first 12527
_journal_page_last 12539
_journal_paper_doi 10.1039/c1dt10761e
_journal_volume 40
_journal_year 2011
_chemical_formula_sum 'C16 H20 Cl N3 O6 Ru S3'
_chemical_formula_weight 583.05
_chemical_name_systematic
;
?
;
_space_group_IT_number 14
_symmetry_cell_setting monoclinic
_symmetry_space_group_name_Hall '-P 2ybc'
_symmetry_space_group_name_H-M 'P 1 21/c 1'
_atom_sites_solution_hydrogens geom
_atom_sites_solution_primary direct
_atom_sites_solution_secondary difmap
_audit_creation_method SHELXL-97
_cell_angle_alpha 90.00
_cell_angle_beta 92.437(2)
_cell_angle_gamma 90.00
_cell_formula_units_Z 4
_cell_length_a 13.9612(3)
_cell_length_b 10.3777(2)
_cell_length_c 13.9987(2)
_cell_measurement_reflns_used 16088
_cell_measurement_temperature 150(2)
_cell_measurement_theta_max 32.7147
_cell_measurement_theta_min 3.5061
_cell_volume 2026.37(7)
_computing_cell_refinement 'CrysAlis RED, Oxford Diffraction Ltd.,'
_computing_data_collection 'CrysAlis CCD, Oxford Diffraction Ltd.,'
_computing_data_reduction 'CrysAlis RED, Oxford Diffraction Ltd.,'
_computing_molecular_graphics Ortep3
_computing_publication_material Shelx97
_computing_structure_refinement 'SHELXL-97 (Sheldrick, 1997)'
_computing_structure_solution 'SHELXS-97 (Sheldrick, 1997)'
_diffrn_ambient_temperature 150(2)
_diffrn_detector_area_resol_mean 15.9948
_diffrn_measured_fraction_theta_full 0.997
_diffrn_measured_fraction_theta_max 0.997
_diffrn_measurement_device_type 'OXFORD DIFFRACTION XCALIBUR-S'
_diffrn_measurement_method \w/q-scan
_diffrn_radiation_monochromator graphite
_diffrn_radiation_source 'Enhance (Mo) X-ray Source'
_diffrn_radiation_type MoK\a
_diffrn_radiation_wavelength 0.71073
_diffrn_reflns_av_R_equivalents 0.0157
_diffrn_reflns_av_sigmaI/netI 0.0121
_diffrn_reflns_limit_h_max 16
_diffrn_reflns_limit_h_min -16
_diffrn_reflns_limit_k_max 12
_diffrn_reflns_limit_k_min -11
_diffrn_reflns_limit_l_max 16
_diffrn_reflns_limit_l_min -16
_diffrn_reflns_number 14326
_diffrn_reflns_theta_full 24.99
_diffrn_reflns_theta_max 24.99
_diffrn_reflns_theta_min 3.51
_exptl_absorpt_coefficient_mu 1.256
_exptl_absorpt_correction_T_max 0.7610
_exptl_absorpt_correction_T_min 0.6893
_exptl_absorpt_correction_type multi-scan
_exptl_absorpt_process_details
;
CrysAlis RED, Oxford Diffraction Ltd.,
Version 1.171.31.7 (release 18-10-2006 CrysAlis171 .NET)
(compiled Oct 18 2006,16:28:17)
Empirical absorption correction using spherical harmonics,
implemented in SCALE3 ABSPACK scaling algorithm.
;
_exptl_crystal_colour yellow
_exptl_crystal_density_diffrn 1.911
_exptl_crystal_density_method 'not measured'
_exptl_crystal_description block
_exptl_crystal_F_000 1176
_exptl_crystal_size_max 0.32
_exptl_crystal_size_mid 0.28
_exptl_crystal_size_min 0.23
_refine_diff_density_max 0.420
_refine_diff_density_min -0.382
_refine_diff_density_rms 0.063
_refine_ls_extinction_method none
_refine_ls_goodness_of_fit_ref 1.064
_refine_ls_hydrogen_treatment riding
_refine_ls_matrix_type full
_refine_ls_number_parameters 271
_refine_ls_number_reflns 3567
_refine_ls_number_restraints 0
_refine_ls_restrained_S_all 1.064
_refine_ls_R_factor_all 0.0203
_refine_ls_R_factor_gt 0.0182
_refine_ls_shift/su_max 0.001
_refine_ls_shift/su_mean 0.000
_refine_ls_structure_factor_coef Fsqd
_refine_ls_weighting_details 'calc w=1/[\s^2^(Fo^2^)+(0.0256P)^2^+1.2599P] where P=(Fo^2^+2Fc^2^)/3'
_refine_ls_weighting_scheme calc
_refine_ls_wR_factor_gt 0.0475
_refine_ls_wR_factor_ref 0.0481
_reflns_number_gt 3302
_reflns_number_total 3567
_reflns_threshold_expression >2sigma(I)
_cod_data_source_file c1dt10761e.txt
_cod_data_source_block 2+
_cod_depositor_comments
;
The following automatic conversions were performed:

'_symmetry_cell_setting' value 'Monoclinic' changed to 'monoclinic'
according to /home/saulius/struct/CIF-dictionaries/cif_core.dic
dictionary named 'cif_core.dic' version 2.4.1 from 2010-06-29.

Automatic conversion script
Id: cif_fix_values 1715 2011-07-08 13:25:40Z adriana 
;
_cod_original_sg_symbol_H-M 'P 21/c'
_cod_database_code 7017200

loop_
_symmetry_equiv_pos_as_xyz
'x, y, z'
'-x, y+1/2, -z+1/2'
'-x, -y, -z'
'x, -y-1/2, z-1/2'

loop_
_atom_site_label
_atom_site_type_symbol
_atom_site_fract_x
_atom_site_fract_y
_atom_site_fract_z
_atom_site_U_iso_or_equiv
_atom_site_adp_type
_atom_site_occupancy
_atom_site_symmetry_multiplicity
_atom_site_calc_flag
_atom_site_refinement_flags
Ru1 Ru 0.211640(10) 0.244475(12) 0.482918(10) 0.01219(6) Uani 1 1 d .
Cl1 Cl 0.37627(3) -0.19162(4) 0.26395(3) 0.02019(11) Uani 1 1 d .
S1 S 0.35997(3) 0.22653(4) 0.56111(3) 0.01681(10) Uani 1 1 d .
S2 S 0.23642(3) 0.46362(4) 0.47940(3) 0.01602(10) Uani 1 1 d .
S3 S 0.28943(3) 0.22913(4) 0.33828(3) 0.01685(11) Uani 1 1 d .
O1 O 0.08413(10) 0.34242(13) 0.62483(11) 0.0295(3) Uani 1 1 d .
O2 O 0.15391(10) 0.16780(13) 0.67118(10) 0.0251(3) Uani 1 1 d .
N1 N 0.18026(11) 0.04862(14) 0.47333(11) 0.0149(3) Uani 1 1 d .
N2 N 0.07694(11) 0.24620(13) 0.41223(11) 0.0143(3) Uani 1 1 d .
N3 N 0.14239(12) 0.25421(14) 0.60980(12) 0.0177(3) Uani 1 1 d .
C1 C 0.23283(13) -0.04845(18) 0.51284(13) 0.0185(4) Uani 1 1 d .
H1 H 0.2872 -0.0278 0.5530 0.022 Uiso 1 1 calc R
C2 C 0.21057(13) -0.17598(18) 0.49710(14) 0.0203(4) Uani 1 1 d .
H2 H 0.2493 -0.2421 0.5255 0.024 Uiso 1 1 calc R
C3 C 0.13095(14) -0.20671(17) 0.43928(13) 0.0193(4) Uani 1 1 d .
H3 H 0.1147 -0.2942 0.4269 0.023 Uiso 1 1 calc R
C4 C 0.07554(13) -0.10867(17) 0.39982(13) 0.0170(4) Uani 1 1 d .
H4 H 0.0202 -0.1281 0.3607 0.020 Uiso 1 1 calc R
C5 C 0.10134(12) 0.01878(17) 0.41773(12) 0.0142(4) Uani 1 1 d .
C6 C 0.04345(12) 0.12933(17) 0.38374(13) 0.0148(4) Uani 1 1 d .
C7 C -0.04278(13) 0.11706(18) 0.33102(13) 0.0179(4) Uani 1 1 d .
H7 H -0.0647 0.0346 0.3103 0.022 Uiso 1 1 calc R
C8 C -0.09629(14) 0.22599(19) 0.30914(14) 0.0199(4) Uani 1 1 d .
H8 H -0.1549 0.2193 0.2724 0.024 Uiso 1 1 calc R
C9 C -0.06368(13) 0.34468(18) 0.34117(13) 0.0191(4) Uani 1 1 d .
H9 H -0.1002 0.4204 0.3281 0.023 Uiso 1 1 calc R
C10 C 0.02276(13) 0.35128(17) 0.39240(13) 0.0177(4) Uani 1 1 d .
H10 H 0.0450 0.4329 0.4146 0.021 Uiso 1 1 calc R
C11 C 0.38381(14) 0.38903(18) 0.60562(13) 0.0204(4) Uani 1 1 d .
H11A H 0.3471 0.4033 0.6637 0.024 Uiso 1 1 calc R
H11B H 0.4528 0.3968 0.6240 0.024 Uiso 1 1 calc R
C12 C 0.35724(13) 0.49221(18) 0.53297(14) 0.0200(4) Uani 1 1 d .
H12A H 0.4044 0.4925 0.4821 0.024 Uiso 1 1 calc R
H12B H 0.3593 0.5777 0.5644 0.024 Uiso 1 1 calc R
C13 C 0.25713(14) 0.49134(18) 0.35342(13) 0.0198(4) Uani 1 1 d .
H13A H 0.1949 0.4878 0.3169 0.024 Uiso 1 1 calc R
H13B H 0.2836 0.5791 0.3460 0.024 Uiso 1 1 calc R
C14 C 0.32487(14) 0.39522(18) 0.31118(14) 0.0207(4) Uani 1 1 d .
H14A H 0.3908 0.4110 0.3375 0.025 Uiso 1 1 calc R
H14B H 0.3248 0.4071 0.2410 0.025 Uiso 1 1 calc R
C15 C 0.40335(13) 0.15582(18) 0.37675(14) 0.0216(4) Uani 1 1 d .
H15A H 0.3931 0.0626 0.3873 0.026 Uiso 1 1 calc R
H15B H 0.4488 0.1648 0.3248 0.026 Uiso 1 1 calc R
C16 C 0.44817(13) 0.21413(19) 0.46731(14) 0.0216(4) Uani 1 1 d .
H16A H 0.4733 0.3010 0.4531 0.026 Uiso 1 1 calc R
H16B H 0.5027 0.1599 0.4906 0.026 Uiso 1 1 calc R
O111 O 0.45862(10) -0.11932(15) 0.23695(12) 0.0365(4) Uani 1 1 d .
O222 O 0.35775(12) -0.29393(16) 0.19675(12) 0.0417(4) Uani 1 1 d .
O333 O 0.39408(12) -0.24494(15) 0.35760(11) 0.0380(4) Uani 1 1 d .
O444 O 0.29465(10) -0.10799(16) 0.26472(12) 0.0368(4) Uani 1 1 d .

loop_
_atom_site_aniso_label
_atom_site_aniso_U_11
_atom_site_aniso_U_22
_atom_site_aniso_U_33
_atom_site_aniso_U_23
_atom_site_aniso_U_13
_atom_site_aniso_U_12
Ru1 0.01162(9) 0.01197(9) 0.01288(9) 0.00036(5) -0.00070(6) -0.00173(5)
Cl1 0.0163(2) 0.0225(2) 0.0217(2) 0.00264(18) 0.00008(18) -0.00253(17)
S1 0.0153(2) 0.0179(2) 0.0169(2) 0.00040(17) -0.00257(18) -0.00145(17)
S2 0.0170(2) 0.0143(2) 0.0167(2) 0.00024(17) 0.00011(17) -0.00261(17)
S3 0.0158(2) 0.0195(2) 0.0151(2) -0.00165(17) -0.00013(18) -0.00061(17)
O1 0.0298(8) 0.0264(8) 0.0330(9) -0.0041(6) 0.0114(7) 0.0020(6)
O2 0.0279(8) 0.0296(8) 0.0177(7) 0.0066(6) -0.0025(6) -0.0075(6)
N1 0.0145(8) 0.0147(7) 0.0155(8) 0.0005(6) 0.0009(6) -0.0006(6)
N2 0.0136(8) 0.0159(8) 0.0136(8) 0.0003(6) 0.0014(6) -0.0014(6)
N3 0.0170(8) 0.0175(8) 0.0187(8) -0.0022(6) 0.0000(7) -0.0063(6)
C1 0.0159(9) 0.0207(9) 0.0186(9) 0.0018(7) -0.0016(7) 0.0001(7)
C2 0.0228(10) 0.0166(9) 0.0216(10) 0.0032(7) 0.0029(8) 0.0044(7)
C3 0.0237(10) 0.0129(9) 0.0217(10) -0.0018(7) 0.0065(8) -0.0025(7)
C4 0.0164(9) 0.0188(9) 0.0159(9) -0.0031(7) 0.0026(7) -0.0029(7)
C5 0.0130(9) 0.0179(9) 0.0120(8) 0.0002(7) 0.0021(7) -0.0020(7)
C6 0.0150(9) 0.0167(9) 0.0129(9) -0.0001(7) 0.0034(7) -0.0016(7)
C7 0.0172(9) 0.0206(9) 0.0160(9) -0.0015(7) -0.0008(7) -0.0037(7)
C8 0.0148(9) 0.0278(10) 0.0168(9) 0.0020(8) -0.0017(8) -0.0008(8)
C9 0.0175(9) 0.0214(9) 0.0184(10) 0.0044(7) 0.0017(8) 0.0043(7)
C10 0.0195(10) 0.0152(9) 0.0187(10) 0.0015(7) 0.0030(8) -0.0003(7)
C11 0.0212(10) 0.0217(9) 0.0180(10) -0.0033(8) -0.0035(8) -0.0041(8)
C12 0.0196(10) 0.0194(9) 0.0208(10) -0.0024(8) -0.0020(8) -0.0059(7)
C13 0.0226(10) 0.0196(9) 0.0169(9) 0.0056(7) -0.0001(8) -0.0034(7)
C14 0.0217(10) 0.0245(10) 0.0162(10) 0.0029(8) 0.0025(8) -0.0053(8)
C15 0.0172(9) 0.0245(10) 0.0230(10) -0.0041(8) 0.0004(8) 0.0034(8)
C16 0.0148(9) 0.0259(10) 0.0240(10) -0.0029(8) 0.0006(8) 0.0019(8)
O111 0.0202(7) 0.0373(8) 0.0527(10) 0.0108(8) 0.0101(7) -0.0059(6)
O222 0.0479(10) 0.0407(9) 0.0361(9) -0.0144(8) -0.0023(8) -0.0051(8)
O333 0.0371(9) 0.0497(10) 0.0264(9) 0.0124(7) -0.0071(7) -0.0073(7)
O444 0.0198(8) 0.0362(9) 0.0547(11) 0.0043(7) 0.0036(7) 0.0059(6)

loop_
_atom_type_symbol
_atom_type_description
_atom_type_scat_dispersion_real
_atom_type_scat_dispersion_imag
_atom_type_scat_source
C C 0.0033 0.0016 'International Tables Vol C Tables 4.2.6.8 and 6.1.1.4'
H H 0.0000 0.0000 'International Tables Vol C Tables 4.2.6.8 and 6.1.1.4'
N N 0.0061 0.0033 'International Tables Vol C Tables 4.2.6.8 and 6.1.1.4'
O O 0.0106 0.0060 'International Tables Vol C Tables 4.2.6.8 and 6.1.1.4'
S S 0.1246 0.1234 'International Tables Vol C Tables 4.2.6.8 and 6.1.1.4'
Cl Cl 0.1484 0.1585 'International Tables Vol C Tables 4.2.6.8 and 6.1.1.4'
Ru Ru -1.2594 0.8363 'International Tables Vol C Tables 4.2.6.8 and 6.1.1.4'

loop_
_geom_angle_atom_site_label_1
_geom_angle_atom_site_label_2
_geom_angle_atom_site_label_3
_geom_angle
N3 Ru1 N1 89.90(6)
N3 Ru1 N2 87.82(6)
N1 Ru1 N2 78.17(6)
N3 Ru1 S2 92.66(4)
N1 Ru1 S2 174.07(4)
N2 Ru1 S2 96.58(4)
N3 Ru1 S1 92.27(5)
N1 Ru1 S1 97.69(4)
N2 Ru1 S1 175.86(4)
S2 Ru1 S1 87.548(17)
N3 Ru1 S3 178.86(4)
N1 Ru1 S3 88.97(4)
N2 Ru1 S3 91.85(4)
S2 Ru1 S3 88.456(16)
S1 Ru1 S3 87.984(17)
O444 Cl1 O222 109.39(10)
O444 Cl1 O333 109.49(10)
O222 Cl1 O333 109.45(10)
O444 Cl1 O111 109.34(9)
O222 Cl1 O111 109.75(10)
O333 Cl1 O111 109.40(10)
C11 S1 C16 100.97(9)
C11 S1 Ru1 103.56(6)
C16 S1 Ru1 106.32(6)
C13 S2 C12 100.86(9)
C13 S2 Ru1 101.94(6)
C12 S2 Ru1 106.65(6)
C15 S3 C14 102.31(9)
C15 S3 Ru1 101.75(7)
C14 S3 Ru1 104.68(6)
C1 N1 C5 118.57(15)
C1 N1 Ru1 126.32(13)
C5 N1 Ru1 115.03(11)
C10 N2 C6 118.67(16)
C10 N2 Ru1 126.18(12)
C6 N2 Ru1 115.14(11)
O2 N3 O1 118.47(16)
O2 N3 Ru1 120.46(12)
O1 N3 Ru1 120.94(12)
N1 C1 C2 122.47(17)
N1 C1 H1 118.8
C2 C1 H1 118.8
C1 C2 C3 119.07(17)
C1 C2 H2 120.5
C3 C2 H2 120.5
C4 C3 C2 119.14(17)
C4 C3 H3 120.4
C2 C3 H3 120.4
C3 C4 C5 119.52(17)
C3 C4 H4 120.2
C5 C4 H4 120.2
N1 C5 C4 121.20(16)
N1 C5 C6 115.41(15)
C4 C5 C6 123.29(16)
N2 C6 C7 121.24(16)
N2 C6 C5 115.17(15)
C7 C6 C5 123.48(16)
C8 C7 C6 119.35(17)
C8 C7 H7 120.3
C6 C7 H7 120.3
C9 C8 C7 119.33(17)
C9 C8 H8 120.3
C7 C8 H8 120.3
C10 C9 C8 118.83(17)
C10 C9 H9 120.6
C8 C9 H9 120.6
N2 C10 C9 122.50(17)
N2 C10 H10 118.7
C9 C10 H10 118.7
C12 C11 S1 112.90(13)
C12 C11 H11A 109.0
S1 C11 H11A 109.0
C12 C11 H11B 109.0
S1 C11 H11B 109.0
H11A C11 H11B 107.8
C11 C12 S2 110.74(13)
C11 C12 H12A 109.5
S2 C12 H12A 109.5
C11 C12 H12B 109.5
S2 C12 H12B 109.5
H12A C12 H12B 108.1
C14 C13 S2 113.70(13)
C14 C13 H13A 108.8
S2 C13 H13A 108.8
C14 C13 H13B 108.8
S2 C13 H13B 108.8
H13A C13 H13B 107.7
C13 C14 S3 111.09(13)
C13 C14 H14A 109.4
S3 C14 H14A 109.4
C13 C14 H14B 109.4
S3 C14 H14B 109.4
H14A C14 H14B 108.0
C16 C15 S3 113.84(13)
C16 C15 H15A 108.8
S3 C15 H15A 108.8
C16 C15 H15B 108.8
S3 C15 H15B 108.8
H15A C15 H15B 107.7
C15 C16 S1 111.06(13)
C15 C16 H16A 109.4
S1 C16 H16A 109.4
C15 C16 H16B 109.4
S1 C16 H16B 109.4
H16A C16 H16B 108.0

loop_
_geom_bond_atom_site_label_1
_geom_bond_atom_site_label_2
_geom_bond_distance
Ru1 N3 2.0605(16)
Ru1 N1 2.0823(15)
Ru1 N2 2.0875(16)
Ru1 S2 2.3012(5)
Ru1 S1 2.3084(5)
Ru1 S3 2.3435(5)
Cl1 O444 1.4327(15)
Cl1 O222 1.4347(16)
Cl1 O333 1.4351(16)
Cl1 O111 1.4368(14)
S1 C11 1.8235(19)
S1 C16 1.842(2)
S2 C13 1.8221(19)
S2 C12 1.8407(19)
S3 C15 1.8236(19)
S3 C14 1.8373(19)
O1 N3 1.248(2)
O2 N3 1.248(2)
N1 C1 1.351(2)
N1 C5 1.357(2)
N2 C10 1.349(2)
N2 C6 1.354(2)
C1 C2 1.375(3)
C1 H1 0.9500
C2 C3 1.384(3)
C2 H2 0.9500
C3 C4 1.379(3)
C3 H3 0.9500
C4 C5 1.391(2)
C4 H4 0.9500
C5 C6 1.471(2)
C6 C7 1.391(3)
C7 C8 1.382(3)
C7 H7 0.9500
C8 C9 1.381(3)
C8 H8 0.9500
C9 C10 1.379(3)
C9 H9 0.9500
C10 H10 0.9500
C11 C12 1.512(3)
C11 H11A 0.9900
C11 H11B 0.9900
C12 H12A 0.9900
C12 H12B 0.9900
C13 C14 1.512(3)
C13 H13A 0.9900
C13 H13B 0.9900
C14 H14A 0.9900
C14 H14B 0.9900
C15 C16 1.516(3)
C15 H15A 0.9900
C15 H15B 0.9900
C16 H16A 0.9900
C16 H16B 0.9900

loop_
_geom_torsion_atom_site_label_1
_geom_torsion_atom_site_label_2
_geom_torsion_atom_site_label_3
_geom_torsion_atom_site_label_4
_geom_torsion
N3 Ru1 S1 C11 -74.25(8)
N1 Ru1 S1 C11 -164.46(8)
N2 Ru1 S1 C11 -165.4(6)
S2 Ru1 S1 C11 18.32(7)
S3 Ru1 S1 C11 106.86(7)
N3 Ru1 S1 C16 179.81(8)
N1 Ru1 S1 C16 89.60(8)
N2 Ru1 S1 C16 88.7(6)
S2 Ru1 S1 C16 -87.62(7)
S3 Ru1 S1 C16 0.92(7)
N3 Ru1 S2 C13 -159.70(8)
N1 Ru1 S2 C13 -44.2(4)
N2 Ru1 S2 C13 -71.59(8)
S1 Ru1 S2 C13 108.15(7)
S3 Ru1 S2 C13 20.10(7)
N3 Ru1 S2 C12 94.98(8)
N1 Ru1 S2 C12 -149.5(4)
N2 Ru1 S2 C12 -176.91(8)
S1 Ru1 S2 C12 2.82(7)
S3 Ru1 S2 C12 -85.23(7)
N3 Ru1 S3 C15 -83(2)
N1 Ru1 S3 C15 -77.85(8)
N2 Ru1 S3 C15 -155.98(7)
S2 Ru1 S3 C15 107.49(7)
S1 Ru1 S3 C15 19.89(7)
N3 Ru1 S3 C14 171(2)
N1 Ru1 S3 C14 175.91(8)
N2 Ru1 S3 C14 97.78(8)
S2 Ru1 S3 C14 1.25(7)
S1 Ru1 S3 C14 -86.35(7)
N3 Ru1 N1 C1 -86.54(15)
N2 Ru1 N1 C1 -174.33(16)
S2 Ru1 N1 C1 157.8(3)
S1 Ru1 N1 C1 5.74(15)
S3 Ru1 N1 C1 93.56(15)
N3 Ru1 N1 C5 96.78(13)
N2 Ru1 N1 C5 8.99(12)
S2 Ru1 N1 C5 -18.9(5)
S1 Ru1 N1 C5 -170.94(11)
S3 Ru1 N1 C5 -83.12(12)
N3 Ru1 N2 C10 81.50(15)
N1 Ru1 N2 C10 171.85(16)
S2 Ru1 N2 C10 -10.93(15)
S1 Ru1 N2 C10 172.8(5)
S3 Ru1 N2 C10 -99.59(15)
N3 Ru1 N2 C6 -99.24(13)
N1 Ru1 N2 C6 -8.88(12)
S2 Ru1 N2 C6 168.33(12)
S1 Ru1 N2 C6 -8.0(7)
S3 Ru1 N2 C6 79.67(12)
N1 Ru1 N3 O2 42.48(14)
N2 Ru1 N3 O2 120.65(13)
S2 Ru1 N3 O2 -142.86(13)
S1 Ru1 N3 O2 -55.21(13)
S3 Ru1 N3 O2 48(2)
N1 Ru1 N3 O1 -133.53(14)
N2 Ru1 N3 O1 -55.36(14)
S2 Ru1 N3 O1 41.13(13)
S1 Ru1 N3 O1 128.78(13)
S3 Ru1 N3 O1 -128(2)
C5 N1 C1 C2 1.5(3)
Ru1 N1 C1 C2 -175.09(14)
N1 C1 C2 C3 -0.5(3)
C1 C2 C3 C4 -0.7(3)
C2 C3 C4 C5 0.9(3)
C1 N1 C5 C4 -1.2(3)
Ru1 N1 C5 C4 175.71(13)
C1 N1 C5 C6 175.19(15)
Ru1 N1 C5 C6 -7.86(19)
C3 C4 C5 N1 0.1(3)
C3 C4 C5 C6 -176.06(17)
C10 N2 C6 C7 3.1(3)
Ru1 N2 C6 C7 -176.24(13)
C10 N2 C6 C5 -173.20(15)
Ru1 N2 C6 C5 7.47(19)
N1 C5 C6 N2 0.2(2)
C4 C5 C6 N2 176.60(16)
N1 C5 C6 C7 -175.95(16)
C4 C5 C6 C7 0.4(3)
N2 C6 C7 C8 -1.5(3)
C5 C6 C7 C8 174.52(17)
C6 C7 C8 C9 -0.9(3)
C7 C8 C9 C10 1.5(3)
C6 N2 C10 C9 -2.5(3)
Ru1 N2 C10 C9 176.77(13)
C8 C9 C10 N2 0.2(3)
C16 S1 C11 C12 67.12(15)
Ru1 S1 C11 C12 -42.84(14)
S1 C11 C12 S2 47.97(17)
C13 S2 C12 C11 -135.19(14)
Ru1 S2 C12 C11 -29.09(14)
C12 S2 C13 C14 64.47(15)
Ru1 S2 C13 C14 -45.34(14)
S2 C13 C14 S3 50.12(17)
C15 S3 C14 C13 -134.16(14)
Ru1 S3 C14 C13 -28.34(14)
C14 S3 C15 C16 63.89(16)
Ru1 S3 C15 C16 -44.19(15)
S3 C15 C16 S1 48.56(18)
C11 S1 C16 C15 -135.15(14)
Ru1 S1 C16 C15 -27.35(15)
